data_7152742
loop_
_publ_author_name
'Fraser, Calum J.'
'Howell, Gareth P.'
'Harrity, Joseph P. A.'

_publ_section_title
;
 A furan Diels-Alder cycloaddition approach to scyphostatin analogues.
;
_journal_issue 45
_journal_name_full 'Organic &amp; biomolecular chemistry'
_journal_page_first 9058
_journal_page_last 9066
_journal_paper_doi 10.1039/c2ob26793d
_journal_volume 10
_journal_year 2012
_chemical_formula_sum 'C15 H26 O4 Si'
_chemical_formula_weight 298.45
_chemical_name_systematic
;
?
;
_space_group_IT_number 2
_symmetry_cell_setting triclinic
_symmetry_space_group_name_Hall '-P 1'
_symmetry_space_group_name_H-M 'P -1'
_atom_sites_solution_hydrogens geom
_atom_sites_solution_primary direct
_atom_sites_solution_secondary difmap
_audit_creation_method SHELXL-97
_cell_angle_alpha 73.729(6)
_cell_angle_beta 88.572(6)
_cell_angle_gamma 86.474(6)
_cell_formula_units_Z 4
_cell_length_a 7.3493(12)
_cell_length_b 9.3408(15)
_cell_length_c 25.042(4)
_cell_measurement_reflns_used 3417
_cell_measurement_temperature 150(2)
_cell_measurement_theta_max 24.66
_cell_measurement_theta_min 2.19
_cell_volume 1647.1(5)
_computing_cell_refinement 'Bruker SAINT'
_computing_data_collection 'Bruker APEX2'
_computing_data_reduction 'Bruker SAINT'
_computing_molecular_graphics 'Bruker SHELXTL'
_computing_publication_material 'Bruker SHELXTL'
_computing_structure_refinement 'SHELXL-97 (Sheldrick, 1997)'
_computing_structure_solution 'SHELXS-97 (Sheldrick, 2008)'
_diffrn_ambient_temperature 150(2)
_diffrn_detector_area_resol_mean 100
_diffrn_measured_fraction_theta_full 0.796
_diffrn_measured_fraction_theta_max 0.735
_diffrn_measurement_device_type 'Bruker APEX-II CCD'
_diffrn_measurement_method '\f and \w scans'
_diffrn_radiation_monochromator graphite
_diffrn_radiation_source 'fine-focus sealed tube'
_diffrn_radiation_type MoK\a
_diffrn_radiation_wavelength 0.71073
_diffrn_reflns_av_R_equivalents 0.0000
_diffrn_reflns_av_sigmaI/netI 0.1011
_diffrn_reflns_limit_h_max 9
_diffrn_reflns_limit_h_min -9
_diffrn_reflns_limit_k_max 12
_diffrn_reflns_limit_k_min -10
_diffrn_reflns_limit_l_max 32
_diffrn_reflns_limit_l_min 0
_diffrn_reflns_number 5771
_diffrn_reflns_theta_full 25.00
_diffrn_reflns_theta_max 27.54
_diffrn_reflns_theta_min 0.85
_diffrn_standards_decay_% 0
_diffrn_standards_number 0
_exptl_absorpt_coefficient_mu 0.153
_exptl_absorpt_correction_T_max 0.9879
_exptl_absorpt_correction_T_min 0.9701
_exptl_absorpt_correction_type multi-scan
_exptl_absorpt_process_details sadabs
_exptl_crystal_colour colourless
_exptl_crystal_density_diffrn 1.204
_exptl_crystal_density_method 'not measured'
_exptl_crystal_description Block
_exptl_crystal_F_000 648
_exptl_crystal_size_max 0.20
_exptl_crystal_size_mid 0.12
_exptl_crystal_size_min 0.08
_refine_diff_density_max 0.418
_refine_diff_density_min -0.374
_refine_diff_density_rms 0.100
_refine_ls_extinction_method none
_refine_ls_goodness_of_fit_ref 1.074
_refine_ls_hydrogen_treatment constr
_refine_ls_matrix_type full
_refine_ls_number_parameters 374
_refine_ls_number_reflns 5771
_refine_ls_number_restraints 194
_refine_ls_restrained_S_all 1.062
_refine_ls_R_factor_all 0.1199
_refine_ls_R_factor_gt 0.0727
_refine_ls_shift/su_max 0.000
_refine_ls_shift/su_mean 0.000
_refine_ls_structure_factor_coef Fsqd
_refine_ls_weighting_details 'calc w=1/[\s^2^(Fo^2^)+(0.1053P)^2^+2.3595P] where P=(Fo^2^+2Fc^2^)/3'
_refine_ls_weighting_scheme calc
_refine_ls_wR_factor_gt 0.1868
_refine_ls_wR_factor_ref 0.2182
_reflns_number_gt 3964
_reflns_number_total 5771
_reflns_threshold_expression >2sigma(I)
_cod_data_source_file c2ob26793d.txt
_cod_data_source_block shelxl
_cod_depositor_comments
;
The following automatic conversions were performed:

'_symmetry_cell_setting' value 'Triclinic' changed to 'triclinic'
according to /home/saulius/struct/CIF-dictionaries/cif_core.dic
dictionary named 'cif_core.dic' version 2.4.2 from 2011-04-26.

Automatic conversion script
Id: cif_fix_values 1891 2012-01-12 08:04:46Z andrius 
;
_cod_original_cell_volume 1647.0(5)
_cod_original_sg_symbol_H-M P-1
_cod_database_code 7152742

loop_
_symmetry_equiv_pos_as_xyz
'x, y, z'
'-x, -y, -z'

loop_
_atom_site_label
_atom_site_type_symbol
_atom_site_fract_x
_atom_site_fract_y
_atom_site_fract_z
_atom_site_U_iso_or_equiv
_atom_site_adp_type
_atom_site_occupancy
_atom_site_symmetry_multiplicity
_atom_site_calc_flag
_atom_site_refinement_flags
Si1 Si 1.0208(2) 0.6187(2) 0.19398(7) 0.0227(4) Uani 1 1 d .
Si1A Si 0.4251(2) 0.9843(2) 0.35203(7) 0.0196(4) Uani 1 1 d .
C1 C 0.9212(8) 1.0289(7) 0.1149(3) 0.0235(10) Uani 1 1 d U
H1 H 1.0219 1.0350 0.1401 0.028 Uiso 1 1 calc R
C1A C 0.5351(8) 0.8062(7) 0.5053(2) 0.0189(9) Uani 1 1 d U
H1A H 0.4262 0.8739 0.5076 0.023 Uiso 1 1 calc R
C2 C 0.9473(8) 1.1211(7) 0.0546(3) 0.0243(10) Uani 1 1 d U
H2B H 0.9916 1.2206 0.0523 0.029 Uiso 1 1 calc R
H2C H 1.0325 1.0688 0.0341 0.029 Uiso 1 1 calc R
C2A C 0.5836(8) 0.7997(7) 0.4455(2) 0.0197(9) Uani 1 1 d U
H2A1 H 0.5118 0.7249 0.4346 0.024 Uiso 1 1 calc R
C3 C 0.7533(9) 1.1328(7) 0.0331(3) 0.0238(10) Uani 1 1 d U
C3A C 0.7884(8) 0.7487(7) 0.4522(2) 0.0191(9) Uani 1 1 d U
H3A H 0.8632 0.8293 0.4288 0.023 Uiso 1 1 calc R
C4 C 0.6421(8) 1.0640(7) 0.0850(3) 0.0234(9) Uani 1 1 d U
C4A C 0.8236(8) 0.7309(7) 0.5142(2) 0.0186(8) Uani 1 1 d U
C5 C 0.6781(8) 0.8901(7) 0.0964(3) 0.0226(9) Uani 1 1 d U
H5 H 0.5949 0.8362 0.1265 0.027 Uiso 1 1 calc R
C5A C 0.7246(8) 0.5932(7) 0.5456(2) 0.0190(9) Uani 1 1 d U
C6 C 0.8777(8) 0.8665(7) 0.1170(3) 0.0232(10) Uani 1 1 d U
H6 H 0.9596 0.8264 0.0914 0.028 Uiso 1 1 calc R
C6A C 0.5245(8) 0.6470(7) 0.5438(2) 0.0189(9) Uani 1 1 d U
H6A1 H 0.4773 0.6471 0.5812 0.023 Uiso 1 1 calc R
H6A2 H 0.4480 0.5858 0.5279 0.023 Uiso 1 1 calc R
C7 C 1.2488(9) 0.6450(8) 0.1589(3) 0.0353(17) Uani 1 1 d .
H7A H 1.2326 0.6786 0.1185 0.053 Uiso 1 1 calc R
H7B H 1.3218 0.5501 0.1689 0.053 Uiso 1 1 calc R
H7C H 1.3116 0.7202 0.1709 0.053 Uiso 1 1 calc R
C7A C 0.1967(9) 0.9144(8) 0.3732(3) 0.0295(15) Uani 1 1 d .
H7A1 H 0.2064 0.8052 0.3871 0.044 Uiso 1 1 calc R
H7A2 H 0.1152 0.9446 0.3411 0.044 Uiso 1 1 calc R
H7A3 H 0.1475 0.9563 0.4027 0.044 Uiso 1 1 calc R
C8 C 1.0416(9) 0.5910(8) 0.2699(3) 0.0308(16) Uani 1 1 d .
H8A H 1.0835 0.6819 0.2766 0.046 Uiso 1 1 calc R
H8B H 1.1296 0.5073 0.2853 0.046 Uiso 1 1 calc R
H8C H 0.9225 0.5691 0.2879 0.046 Uiso 1 1 calc R
C8A C 0.4086(9) 1.1921(7) 0.3283(3) 0.0261(14) Uani 1 1 d .
H8A1 H 0.3356 1.2306 0.3550 0.039 Uiso 1 1 calc R
H8A2 H 0.3504 1.2255 0.2917 0.039 Uiso 1 1 calc R
H8A3 H 0.5311 1.2296 0.3255 0.039 Uiso 1 1 calc R
C9 C 0.9105(9) 0.4558(7) 0.1790(3) 0.0271(12) Uani 1 1 d U
C9A C 0.5289(9) 0.9028(8) 0.2962(3) 0.0285(12) Uani 1 1 d U
C10 C 1.0282(9) 0.3117(7) 0.2019(3) 0.0323(14) Uani 1 1 d U
H10A H 0.9710 0.2285 0.1935 0.048 Uiso 1 1 calc R
H10B H 1.0394 0.2915 0.2423 0.048 Uiso 1 1 calc R
H10C H 1.1495 0.3226 0.1846 0.048 Uiso 1 1 calc R
C10A C 0.5345(10) 0.7321(8) 0.3137(3) 0.0323(14) Uani 1 1 d U
H10D H 0.5888 0.6948 0.2837 0.048 Uiso 1 1 calc R
H10E H 0.4102 0.6986 0.3213 0.048 Uiso 1 1 calc R
H10F H 0.6080 0.6933 0.3473 0.048 Uiso 1 1 calc R
C11 C 0.7215(9) 0.4385(8) 0.2081(3) 0.0332(14) Uani 1 1 d U
H11A H 0.6463 0.5315 0.1946 0.050 Uiso 1 1 calc R
H11B H 0.7372 0.4165 0.2484 0.050 Uiso 1 1 calc R
H11C H 0.6615 0.3565 0.1998 0.050 Uiso 1 1 calc R
C11A C 0.7233(9) 0.9549(8) 0.2826(3) 0.0340(14) Uani 1 1 d U
H11D H 0.8005 0.9140 0.3153 0.051 Uiso 1 1 calc R
H11E H 0.7203 1.0642 0.2723 0.051 Uiso 1 1 calc R
H11F H 0.7729 0.9196 0.2516 0.051 Uiso 1 1 calc R
C12 C 0.8853(10) 0.4812(8) 0.1171(3) 0.0326(14) Uani 1 1 d U
H12A H 0.8100 0.5735 0.1021 0.049 Uiso 1 1 calc R
H12B H 0.8250 0.3968 0.1107 0.049 Uiso 1 1 calc R
H12C H 1.0046 0.4897 0.0984 0.049 Uiso 1 1 calc R
C12A C 0.4121(10) 0.9608(8) 0.2428(3) 0.0344(15) Uani 1 1 d U
H12D H 0.4654 0.9202 0.2135 0.052 Uiso 1 1 calc R
H12E H 0.4098 1.0702 0.2304 0.052 Uiso 1 1 calc R
H12F H 0.2875 0.9287 0.2509 0.052 Uiso 1 1 calc R
C13 C 0.4433(8) 1.1201(7) 0.0858(3) 0.0253(10) Uani 1 1 d U
H13C H 0.3803 1.1045 0.0535 0.030 Uiso 1 1 calc R
H13D H 0.3837 1.0606 0.1200 0.030 Uiso 1 1 calc R
C13A C 1.0174(8) 0.7402(7) 0.5304(2) 0.0206(9) Uani 1 1 d U
H13A H 1.0960 0.6677 0.5168 0.025 Uiso 1 1 calc R
H13B H 1.0576 0.8413 0.5116 0.025 Uiso 1 1 calc R
C14 C 0.4218(9) 1.2831(8) 0.0836(3) 0.0283(11) Uani 1 1 d U
H14 H 0.4645 1.3116 0.1145 0.034 Uiso 1 1 calc R
C14A C 1.0451(8) 0.7096(7) 0.5916(3) 0.0241(11) Uani 1 1 d U
H14A H 0.9996 0.6205 0.6152 0.029 Uiso 1 1 calc R
C15 C 0.3485(10) 1.3885(9) 0.0424(3) 0.0367(15) Uani 1 1 d U
H15C H 0.3043 1.3642 0.0108 0.044 Uiso 1 1 calc R
H15D H 0.3396 1.4891 0.0440 0.044 Uiso 1 1 calc R
C15A C 1.1272(9) 0.7962(8) 0.6151(3) 0.0287(13) Uani 1 1 d U
H15A H 1.1745 0.8863 0.5928 0.034 Uiso 1 1 calc R
H15B H 1.1396 0.7691 0.6544 0.034 Uiso 1 1 calc R
O1 O 0.7447(5) 1.0915(5) 0.12854(17) 0.0227(10) Uani 1 1 d .
O1A O 0.7047(5) 0.8511(4) 0.52381(17) 0.0195(9) Uani 1 1 d .
O2 O 0.6608(6) 0.8401(5) 0.04815(18) 0.0281(11) Uani 1 1 d .
H2 H 0.5505 0.8282 0.0435 0.042 Uiso 1 1 calc R
O2A O 0.8233(5) 0.6156(5) 0.43559(18) 0.0235(10) Uani 1 1 d .
H2A H 0.9363 0.5957 0.4351 0.035 Uiso 1 1 calc R
O3 O 0.7040(6) 1.1796(5) -0.01413(18) 0.0289(11) Uani 1 1 d .
O3A O 0.7898(6) 0.4683(5) 0.56491(17) 0.0226(10) Uani 1 1 d .
O4 O 0.8874(6) 0.7736(5) 0.17178(17) 0.0256(10) Uani 1 1 d .
O4A O 0.5599(5) 0.9422(5) 0.40715(16) 0.0207(9) Uani 1 1 d .

loop_
_atom_site_aniso_label
_atom_site_aniso_U_11
_atom_site_aniso_U_22
_atom_site_aniso_U_33
_atom_site_aniso_U_23
_atom_site_aniso_U_13
_atom_site_aniso_U_12
Si1 0.0203(9) 0.0235(10) 0.0235(9) -0.0046(8) -0.0044(7) -0.0026(7)
Si1A 0.0179(9) 0.0178(9) 0.0221(9) -0.0036(8) -0.0036(7) -0.0015(7)
C1 0.023(2) 0.024(2) 0.025(2) -0.0071(19) -0.0013(17) -0.0034(18)
C1A 0.0181(19) 0.016(2) 0.0219(19) -0.0036(17) -0.0027(17) -0.0047(17)
C2 0.025(2) 0.023(2) 0.025(2) -0.0071(18) -0.0028(18) -0.0026(18)
C2A 0.0178(19) 0.018(2) 0.0226(19) -0.0038(17) -0.0027(17) -0.0016(17)
C3 0.025(2) 0.023(2) 0.024(2) -0.0085(18) -0.0036(16) -0.0020(18)
C3A 0.0184(18) 0.016(2) 0.0235(19) -0.0067(17) -0.0028(16) 0.0003(17)
C4 0.0239(18) 0.0249(19) 0.0232(18) -0.0089(17) -0.0053(15) -0.0027(16)
C4A 0.0191(17) 0.0139(18) 0.0236(18) -0.0066(16) -0.0024(15) 0.0009(15)
C5 0.024(2) 0.024(2) 0.022(2) -0.0088(18) -0.0046(17) -0.0051(17)
C5A 0.0190(19) 0.017(2) 0.022(2) -0.0072(17) -0.0021(17) -0.0012(16)
C6 0.024(2) 0.024(2) 0.022(2) -0.0061(18) -0.0029(17) -0.0053(18)
C6A 0.0175(19) 0.017(2) 0.022(2) -0.0039(17) -0.0009(17) -0.0036(17)
C7 0.028(4) 0.036(4) 0.042(4) -0.008(4) -0.001(3) -0.009(3)
C7A 0.027(4) 0.022(4) 0.036(4) -0.002(3) -0.005(3) 0.001(3)
C8 0.032(4) 0.030(4) 0.029(4) -0.005(3) -0.007(3) -0.004(3)
C8A 0.029(4) 0.021(4) 0.027(4) -0.004(3) -0.007(3) -0.002(3)
C9 0.025(2) 0.024(3) 0.032(3) -0.006(2) -0.003(2) -0.003(2)
C9A 0.034(3) 0.030(3) 0.024(2) -0.010(2) -0.002(2) -0.003(2)
C10 0.031(3) 0.023(3) 0.039(3) -0.003(3) -0.003(3) -0.001(2)
C10A 0.036(3) 0.032(3) 0.031(3) -0.012(3) -0.003(3) -0.002(3)
C11 0.025(3) 0.029(3) 0.044(3) -0.007(3) -0.001(2) -0.005(3)
C11A 0.035(3) 0.036(4) 0.033(3) -0.013(3) 0.005(3) -0.006(3)
C12 0.040(3) 0.025(3) 0.034(3) -0.008(3) -0.008(3) -0.004(3)
C12A 0.044(3) 0.039(4) 0.022(3) -0.010(3) -0.006(2) -0.002(3)
C13 0.024(2) 0.027(2) 0.027(2) -0.0105(19) -0.0036(18) -0.0032(18)
C13A 0.0204(19) 0.016(2) 0.026(2) -0.0061(18) -0.0023(17) -0.0003(17)
C14 0.025(2) 0.029(2) 0.033(2) -0.012(2) -0.003(2) -0.003(2)
C14A 0.023(2) 0.022(2) 0.026(2) -0.004(2) -0.0040(19) 0.000(2)
C15 0.036(4) 0.032(3) 0.038(3) -0.006(3) 0.002(3) 0.001(3)
C15A 0.029(3) 0.029(3) 0.029(3) -0.010(3) -0.007(2) 0.003(3)
O1 0.023(2) 0.022(3) 0.025(2) -0.011(2) -0.0050(18) 0.0005(18)
O1A 0.018(2) 0.014(2) 0.027(2) -0.0071(18) -0.0059(17) 0.0018(17)
O2 0.029(3) 0.030(3) 0.028(2) -0.013(2) -0.009(2) 0.000(2)
O2A 0.019(2) 0.023(2) 0.032(3) -0.013(2) -0.0021(19) 0.0028(18)
O3 0.032(3) 0.030(3) 0.022(2) -0.002(2) -0.0053(19) -0.001(2)
O3A 0.024(2) 0.013(2) 0.030(2) -0.0046(19) -0.0079(19) 0.0014(18)
O4 0.029(2) 0.026(3) 0.021(2) -0.005(2) -0.0041(18) 0.002(2)
O4A 0.023(2) 0.017(2) 0.022(2) -0.0045(19) -0.0055(17) -0.0002(18)

loop_
_atom_type_symbol
_atom_type_description
_atom_type_scat_dispersion_real
_atom_type_scat_dispersion_imag
_atom_type_scat_source
C C 0.0033 0.0016 'International Tables Vol C Tables 4.2.6.8 and 6.1.1.4'
H H 0.0000 0.0000 'International Tables Vol C Tables 4.2.6.8 and 6.1.1.4'
O O 0.0106 0.0060 'International Tables Vol C Tables 4.2.6.8 and 6.1.1.4'
Si Si 0.0817 0.0704 'International Tables Vol C Tables 4.2.6.8 and 6.1.1.4'

loop_
_geom_angle_atom_site_label_1
_geom_angle_atom_site_label_2
_geom_angle_atom_site_label_3
_geom_angle
O4 Si1 C8 104.8(3)
O4 Si1 C7 109.9(3)
C8 Si1 C7 110.8(3)
O4 Si1 C9 109.9(3)
C8 Si1 C9 111.1(3)
C7 Si1 C9 110.1(3)
O4A Si1A C7A 109.6(3)
O4A Si1A C8A 104.7(3)
C7A Si1A C8A 109.6(3)
O4A Si1A C9A 110.2(3)
C7A Si1A C9A 111.2(3)
C8A Si1A C9A 111.3(3)
O1 C1 C2 101.3(5)
O1 C1 C6 102.3(5)
C2 C1 C6 110.0(5)
O1 C1 H1 114.0
C2 C1 H1 114.0
C6 C1 H1 114.0
O1A C1A C6A 101.3(4)
O1A C1A C2A 102.7(4)
C6A C1A C2A 109.6(5)
O1A C1A H1A 114.0
C6A C1A H1A 114.0
C2A C1A H1A 114.0
C3 C2 C1 100.7(5)
C3 C2 H2B 111.6
C1 C2 H2B 111.6
C3 C2 H2C 111.6
C1 C2 H2C 111.6
H2B C2 H2C 109.4
O4A C2A C1A 111.0(5)
O4A C2A C3A 110.8(5)
C1A C2A C3A 100.5(4)
O4A C2A H2A1 111.4
C1A C2A H2A1 111.4
C3A C2A H2A1 111.4
O3 C3 C4 129.0(6)
O3 C3 C2 127.2(6)
C4 C3 C2 103.7(5)
O2A C3A C4A 114.5(5)
O2A C3A C2A 110.4(4)
C4A C3A C2A 103.3(5)
O2A C3A H3A 109.5
C4A C3A H3A 109.5
C2A C3A H3A 109.5
O1 C4 C3 103.1(5)
O1 C4 C13 112.2(5)
C3 C4 C13 117.1(6)
O1 C4 C5 101.3(5)
C3 C4 C5 105.2(5)
C13 C4 C5 116.1(5)
O1A C4A C13A 112.1(4)
O1A C4A C5A 102.1(5)
C13A C4A C5A 117.3(5)
O1A C4A C3A 101.2(4)
C13A C4A C3A 116.9(5)
C5A C4A C3A 105.1(5)
O2 C5 C6 110.9(5)
O2 C5 C4 113.4(5)
C6 C5 C4 101.9(5)
O2 C5 H5 110.1
C6 C5 H5 110.1
C4 C5 H5 110.1
O3A C5A C6A 127.9(6)
O3A C5A C4A 127.5(5)
C6A C5A C4A 104.5(5)
O4 C6 C5 110.6(5)
O4 C6 C1 110.6(5)
C5 C6 C1 101.1(5)
O4 C6 H6 111.4
C5 C6 H6 111.4
C1 C6 H6 111.4
C5A C6A C1A 100.4(5)
C5A C6A H6A1 111.7
C1A C6A H6A1 111.7
C5A C6A H6A2 111.7
C1A C6A H6A2 111.7
H6A1 C6A H6A2 109.5
Si1 C7 H7A 109.5
Si1 C7 H7B 109.5
H7A C7 H7B 109.5
Si1 C7 H7C 109.5
H7A C7 H7C 109.5
H7B C7 H7C 109.5
Si1A C7A H7A1 109.5
Si1A C7A H7A2 109.5
H7A1 C7A H7A2 109.5
Si1A C7A H7A3 109.5
H7A1 C7A H7A3 109.5
H7A2 C7A H7A3 109.5
Si1 C8 H8A 109.5
Si1 C8 H8B 109.5
H8A C8 H8B 109.5
Si1 C8 H8C 109.5
H8A C8 H8C 109.5
H8B C8 H8C 109.5
Si1A C8A H8A1 109.5
Si1A C8A H8A2 109.5
H8A1 C8A H8A2 109.5
Si1A C8A H8A3 109.5
H8A1 C8A H8A3 109.5
H8A2 C8A H8A3 109.5
C12 C9 C10 109.0(6)
C12 C9 C11 108.9(5)
C10 C9 C11 108.8(6)
C12 C9 Si1 111.3(5)
C10 C9 Si1 110.1(4)
C11 C9 Si1 108.6(4)
C10A C9A C11A 109.3(6)
C10A C9A C12A 108.3(5)
C11A C9A C12A 108.5(6)
C10A C9A Si1A 112.2(5)
C11A C9A Si1A 109.6(4)
C12A C9A Si1A 108.7(5)
C9 C10 H10A 109.5
C9 C10 H10B 109.5
H10A C10 H10B 109.5
C9 C10 H10C 109.5
H10A C10 H10C 109.5
H10B C10 H10C 109.5
C9A C10A H10D 109.5
C9A C10A H10E 109.5
H10D C10A H10E 109.5
C9A C10A H10F 109.5
H10D C10A H10F 109.5
H10E C10A H10F 109.5
C9 C11 H11A 109.5
C9 C11 H11B 109.5
H11A C11 H11B 109.5
C9 C11 H11C 109.5
H11A C11 H11C 109.5
H11B C11 H11C 109.5
C9A C11A H11D 109.5
C9A C11A H11E 109.5
H11D C11A H11E 109.5
C9A C11A H11F 109.5
H11D C11A H11F 109.5
H11E C11A H11F 109.5
C9 C12 H12A 109.5
C9 C12 H12B 109.5
H12A C12 H12B 109.5
C9 C12 H12C 109.5
H12A C12 H12C 109.5
H12B C12 H12C 109.5
C9A C12A H12D 109.5
C9A C12A H12E 109.5
H12D C12A H12E 109.5
C9A C12A H12F 109.5
H12D C12A H12F 109.5
H12E C12A H12F 109.5
C14 C13 C4 112.7(5)
C14 C13 H13C 109.0
C4 C13 H13C 109.0
C14 C13 H13D 109.0
C4 C13 H13D 109.0
H13C C13 H13D 107.8
C14A C13A C4A 114.3(5)
C14A C13A H13A 108.7
C4A C13A H13A 108.7
C14A C13A H13B 108.7
C4A C13A H13B 108.7
H13A C13A H13B 107.6
C15 C14 C13 124.8(7)
C15 C14 H14 117.6
C13 C14 H14 117.6
C15A C14A C13A 124.9(7)
C15A C14A H14A 117.6
C13A C14A H14A 117.6
C14 C15 H15C 120.0
C14 C15 H15D 120.0
H15C C15 H15D 120.0
C14A C15A H15A 120.0
C14A C15A H15B 120.0
H15A C15A H15B 120.0
C4 O1 C1 97.5(4)
C4A O1A C1A 97.3(4)
C5 O2 H2 109.5
C3A O2A H2A 109.5
C6 O4 Si1 126.0(4)
C2A O4A Si1A 125.1(4)

loop_
_geom_bond_atom_site_label_1
_geom_bond_atom_site_label_2
_geom_bond_distance
Si1 O4 1.663(5)
Si1 C8 1.854(7)
Si1 C7 1.870(7)
Si1 C9 1.897(6)
Si1A O4A 1.660(4)
Si1A C7A 1.850(7)
Si1A C8A 1.861(7)
Si1A C9A 1.894(7)
C1 O1 1.462(7)
C1 C2 1.528(9)
C1 C6 1.556(9)
C1 H1 1.0000
C1A O1A 1.465(7)
C1A C6A 1.534(8)
C1A C2A 1.547(8)
C1A H1A 1.0000
C2 C3 1.523(8)
C2 H2B 0.9900
C2 H2C 0.9900
C2A O4A 1.410(7)
C2A C3A 1.550(8)
C2A H2A1 1.0000
C3 O3 1.198(7)
C3 C4 1.520(9)
C3A O2A 1.425(7)
C3A C4A 1.540(8)
C3A H3A 1.0000
C4 O1 1.431(7)
C4 C13 1.523(9)
C4 C5 1.575(9)
C4A O1A 1.450(7)
C4A C13A 1.506(8)
C4A C5A 1.523(8)
C5 O2 1.423(7)
C5 C6 1.549(8)
C5 H5 1.0000
C5A O3A 1.205(7)
C5A C6A 1.522(8)
C6 O4 1.404(8)
C6 H6 1.0000
C6A H6A1 0.9900
C6A H6A2 0.9900
C7 H7A 0.9800
C7 H7B 0.9800
C7 H7C 0.9800
C7A H7A1 0.9800
C7A H7A2 0.9800
C7A H7A3 0.9800
C8 H8A 0.9800
C8 H8B 0.9800
C8 H8C 0.9800
C8A H8A1 0.9800
C8A H8A2 0.9800
C8A H8A3 0.9800
C9 C12 1.516(9)
C9 C10 1.529(9)
C9 C11 1.549(9)
C9A C10A 1.529(9)
C9A C11A 1.537(9)
C9A C12A 1.554(9)
C10 H10A 0.9800
C10 H10B 0.9800
C10 H10C 0.9800
C10A H10D 0.9800
C10A H10E 0.9800
C10A H10F 0.9800
C11 H11A 0.9800
C11 H11B 0.9800
C11 H11C 0.9800
C11A H11D 0.9800
C11A H11E 0.9800
C11A H11F 0.9800
C12 H12A 0.9800
C12 H12B 0.9800
C12 H12C 0.9800
C12A H12D 0.9800
C12A H12E 0.9800
C12A H12F 0.9800
C13 C14 1.507(9)
C13 H13C 0.9900
C13 H13D 0.9900
C13A C14A 1.494(8)
C13A H13A 0.9900
C13A H13B 0.9900
C14 C15 1.311(10)
C14 H14 0.9500
C14A C15A 1.308(9)
C14A H14A 0.9500
C15 H15C 0.9500
C15 H15D 0.9500
C15A H15A 0.9500
C15A H15B 0.9500
O2 H2 0.8400
O2A H2A 0.8400
